data_7719178
loop_
_publ_author_name
'Rahman, Salina'
'Ghosh, Kowsik'
'Ovchinnikov, Alexander'
'Nandakumar, Anirudh'
'Chan, Candace K.'
'Bobev, Svilen'

_publ_section_title
;
 On the structure of heptalithium distannide: Li<sub>7</sub>Sn<sub>2</sub>
 or Li<sub>7-<i>x</i></sub>Sn<sub>2</sub> (0.3 &lt; <i>x</i> &lt; 0.5).
;
_journal_issue 34
_journal_name_full 'Dalton transactions (Cambridge, England : 2003)'
_journal_page_first 12859
_journal_page_last 12867
_journal_paper_doi 10.1039/d5dt01022e
_journal_volume 54
_journal_year 2025
_chemical_formula_sum 'Li7 Sn3'
_chemical_formula_weight 404.65
_space_group_IT_number 11
_space_group_name_Hall '-P 2yb'
_space_group_name_H-M_alt 'P 1 21/m 1'
_symmetry_cell_setting monoclinic
_symmetry_space_group_name_H-M 'P 1 21/m 1'
_atom_sites_solution_primary direct
_atom_sites_solution_secondary difmap
_audit_creation_method SHELXL-97
_audit_update_record
;
2025-04-16 deposited with the CCDC.	2025-07-23 downloaded from the CCDC.
;
_cell_angle_alpha 90.00
_cell_angle_beta 106.068(2)
_cell_angle_gamma 90.00
_cell_formula_units_Z 2
_cell_length_a 8.5351(9)
_cell_length_b 4.7303(5)
_cell_length_c 9.4305(10)
_cell_measurement_reflns_used 1048
_cell_measurement_temperature 200(2)
_cell_measurement_theta_max 30.37
_cell_measurement_theta_min 2.85
_cell_volume 365.87(7)
_computing_cell_refinement 'Bruker SAINT'
_computing_data_collection 'Bruker APEX2'
_computing_data_reduction 'Bruker SAINT'
_computing_molecular_graphics 'Bruker SHELXTL'
_computing_publication_material 'Bruker SHELXTL'
_computing_structure_refinement 'SHELXL-97 (Sheldrick, 1997)'
_computing_structure_solution 'SHELXS-97 (Sheldrick, 1990)'
_diffrn_ambient_temperature 200(2)
_diffrn_measured_fraction_theta_full 0.978
_diffrn_measured_fraction_theta_max 0.978
_diffrn_measurement_device_type 'CCD area detector'
_diffrn_measurement_method 'phi and omega scans'
_diffrn_radiation_monochromator graphite
_diffrn_radiation_source 'fine-focus sealed tube'
_diffrn_radiation_type MoK\a
_diffrn_radiation_wavelength 0.71073
_diffrn_reflns_av_R_equivalents 0.0315
_diffrn_reflns_av_sigmaI/netI 0.0459
_diffrn_reflns_limit_h_max 12
_diffrn_reflns_limit_h_min -12
_diffrn_reflns_limit_k_max 6
_diffrn_reflns_limit_k_min -6
_diffrn_reflns_limit_l_max 13
_diffrn_reflns_limit_l_min -13
_diffrn_reflns_number 3177
_diffrn_reflns_theta_full 30.56
_diffrn_reflns_theta_max 30.56
_diffrn_reflns_theta_min 2.25
_exptl_absorpt_coefficient_mu 10.029
_exptl_absorpt_correction_T_max 0.5403
_exptl_absorpt_correction_T_min 0.4337
_exptl_absorpt_correction_type multi-scan
_exptl_absorpt_process_details SADABS
_exptl_crystal_colour black
_exptl_crystal_density_diffrn 3.673
_exptl_crystal_density_method 'not measured'
_exptl_crystal_description irregular
_exptl_crystal_F_000 342
_exptl_crystal_size_max 0.10
_exptl_crystal_size_mid 0.09
_exptl_crystal_size_min 0.07
_refine_diff_density_max 1.328
_refine_diff_density_min -1.247
_refine_diff_density_rms 0.282
_refine_ls_extinction_coef 0.0025(3)
_refine_ls_extinction_expression Fc^*^=kFc[1+0.001xFc^2^\l^3^/sin(2\q)]^-1/4^
_refine_ls_extinction_method SHELXL
_refine_ls_goodness_of_fit_ref 0.990
_refine_ls_matrix_type full
_refine_ls_number_parameters 62
_refine_ls_number_reflns 1225
_refine_ls_number_restraints 0
_refine_ls_restrained_S_all 0.990
_refine_ls_R_factor_all 0.0516
_refine_ls_R_factor_gt 0.0314
_refine_ls_shift/su_max 0.000
_refine_ls_shift/su_mean 0.000
_refine_ls_structure_factor_coef Fsqd
_refine_ls_weighting_details 'calc w=1/[\s^2^(Fo^2^)+(0.0175P)^2^+0.0000P] where P=(Fo^2^+2Fc^2^)/3'
_refine_ls_weighting_scheme calc
_refine_ls_wR_factor_gt 0.0503
_refine_ls_wR_factor_ref 0.0554
_reflns_number_gt 895
_reflns_number_total 1225
_reflns_threshold_expression >2sigma(I)
_cod_data_source_file d5dt01022e2.cif
_cod_data_source_block final_CCDC1
_cod_depositor_comments
;
The following automatic conversions were performed:

data item '_symmetry_cell_setting' value 'Monoclinic' was changed to
'monoclinic' in accordance with the
/home/data/users/saulius/crontab/automatic-downloads/rss-feeds/RSC/lib/dictionaries/cif_core.dic
dictionary named 'cif_core.dic' version 2.4.2 last updated on
2011-04-26.

Automatic conversion script
Id: cif_fix_values 8170 2020-07-09 18:12:32Z antanas 

 Adding full bibliography for 7719177--7719189.cif.
;
_cod_original_sg_symbol_H-M P2(1)/m
_cod_database_code 7719178

loop_
_symmetry_equiv_pos_as_xyz
'x, y, z'
'-x, y+1/2, -z'
'-x, -y, -z'
'x, -y-1/2, z'

loop_
_atom_site_label
_atom_site_type_symbol
_atom_site_fract_x
_atom_site_fract_y
_atom_site_fract_z
_atom_site_U_iso_or_equiv
_atom_site_adp_type
_atom_site_occupancy
_atom_site_symmetry_multiplicity
_atom_site_calc_flag
_atom_site_refinement_flags
_atom_site_disorder_assembly
_atom_site_disorder_group
Sn1 Sn 0.90028(6) 0.2500 0.72513(6) 0.01070(14) Uani 1 2 d S . .
Sn2 Sn 0.69717(6) 0.2500 0.41807(6) 0.00986(12) Uani 1 2 d S . .
Sn3 Sn 0.69801(6) 0.2500 0.93180(6) 0.01058(13) Uani 1 2 d S . .
Li1 Li 0.8950(16) 0.2500 0.2226(14) 0.013(3) Uani 1 2 d S . .
Li2 Li 0.5083(17) 0.2500 0.6305(17) 0.019(3) Uani 1 2 d S . .
Li3 Li 0.494(2) 0.2500 0.1226(16) 0.029(4) Uani 1 2 d S . .
Li4 Li 0.0975(15) 0.2500 0.5140(15) 0.016(3) Uani 1 2 d S . .
Li5 Li 0.3142(16) 0.2500 0.3361(16) 0.022(3) Uani 1 2 d S . .
Li6 Li 0.0963(15) 0.2500 0.0344(14) 0.015(3) Uani 1 2 d S . .
Li7 Li 0.298(2) 0.2500 0.8198(19) 0.036(4) Uani 1 2 d S . .

loop_
_atom_site_aniso_label
_atom_site_aniso_U_11
_atom_site_aniso_U_22
_atom_site_aniso_U_33
_atom_site_aniso_U_23
_atom_site_aniso_U_13
_atom_site_aniso_U_12
Sn1 0.0083(2) 0.0128(3) 0.0104(2) 0.000 0.00157(19) 0.000
Sn2 0.0085(2) 0.0115(3) 0.0092(2) 0.000 0.00178(18) 0.000
Sn3 0.0097(2) 0.0122(3) 0.0095(2) 0.000 0.00227(18) 0.000
Li1 0.022(7) 0.012(6) 0.007(6) 0.000 0.004(5) 0.000
Li2 0.017(7) 0.007(6) 0.033(8) 0.000 0.005(6) 0.000
Li3 0.045(10) 0.027(8) 0.015(7) 0.000 0.006(7) 0.000
Li4 0.013(7) 0.001(6) 0.033(8) 0.000 0.005(6) 0.000
Li5 0.012(7) 0.016(7) 0.036(9) 0.000 0.005(6) 0.000
Li6 0.017(7) 0.014(7) 0.014(7) 0.000 0.005(6) 0.000
Li7 0.047(10) 0.015(8) 0.045(10) 0.000 0.012(8) 0.000

loop_
_atom_type_symbol
_atom_type_description
_atom_type_scat_dispersion_real
_atom_type_scat_dispersion_imag
_atom_type_scat_source
Li Li -0.0003 0.0001 'International Tables Vol C Tables 4.2.6.8 and 6.1.1.4'
Sn Sn -0.6537 1.4246 'International Tables Vol C Tables 4.2.6.8 and 6.1.1.4'

loop_
_geom_angle_atom_site_label_1
_geom_angle_atom_site_label_2
_geom_angle_atom_site_label_3
_geom_angle
_geom_angle_site_symmetry_1
_geom_angle_site_symmetry_3
_geom_angle_publ_flag
Li1 Sn1 Li1 109.3(4) 3_766 3_756 ?
Li1 Sn1 Li6 71.3(3) 3_766 1_656 ?
Li1 Sn1 Li6 71.3(3) 3_756 1_656 ?
Li1 Sn1 Sn2 109.4(2) 3_766 . ?
Li1 Sn1 Sn2 109.4(2) 3_756 . ?
Li6 Sn1 Sn2 178.6(2) 1_656 . ?
Li1 Sn1 Sn3 108.9(2) 3_766 . ?
Li1 Sn1 Sn3 108.9(2) 3_756 . ?
Li6 Sn1 Sn3 67.6(2) 1_656 . ?
Sn2 Sn1 Sn3 111.06(2) . . ?
Li1 Sn1 Li4 71.6(3) 3_766 1_655 ?
Li1 Sn1 Li4 71.6(3) 3_756 1_655 ?
Li6 Sn1 Li4 113.4(4) 1_656 1_655 ?
Sn2 Sn1 Li4 67.9(3) . 1_655 ?
Sn3 Sn1 Li4 179.0(3) . 1_655 ?
Li1 Sn1 Li5 178.3(4) 3_766 3_656 ?
Li1 Sn1 Li5 72.0(3) 3_756 3_656 ?
Li6 Sn1 Li5 110.3(3) 1_656 3_656 ?
Sn2 Sn1 Li5 69.0(3) . 3_656 ?
Sn3 Sn1 Li5 71.5(2) . 3_656 ?
Li4 Sn1 Li5 107.9(3) 1_655 3_656 ?
Li1 Sn1 Li5 72.0(3) 3_766 3_666 ?
Li1 Sn1 Li5 178.3(4) 3_756 3_666 ?
Li6 Sn1 Li5 110.3(3) 1_656 3_666 ?
Sn2 Sn1 Li5 69.0(3) . 3_666 ?
Sn3 Sn1 Li5 71.5(2) . 3_666 ?
Li4 Sn1 Li5 107.9(3) 1_655 3_666 ?
Li5 Sn1 Li5 106.7(4) 3_656 3_666 ?
Li1 Sn1 Li2 125.4(2) 3_766 . ?
Li1 Sn1 Li2 125.4(2) 3_756 . ?
Li6 Sn1 Li2 122.6(3) 1_656 . ?
Sn2 Sn1 Li2 56.0(3) . . ?
Sn3 Sn1 Li2 55.0(3) . . ?
Li4 Sn1 Li2 123.9(4) 1_655 . ?
Li5 Sn1 Li2 53.4(2) 3_656 . ?
Li5 Sn1 Li2 53.4(2) 3_666 . ?
Li1 Sn1 Li7 54.6(2) 3_766 1_655 ?
Li1 Sn1 Li7 54.6(2) 3_756 1_655 ?
Li6 Sn1 Li7 57.6(4) 1_656 1_655 ?
Sn2 Sn1 Li7 123.8(3) . 1_655 ?
Sn3 Sn1 Li7 125.2(3) . 1_655 ?
Li4 Sn1 Li7 55.8(4) 1_655 1_655 ?
Li5 Sn1 Li7 126.6(2) 3_656 1_655 ?
Li5 Sn1 Li7 126.6(2) 3_666 1_655 ?
Li2 Sn1 Li7 179.8(4) . 1_655 ?
Li1 Sn1 Li4 126.1(3) 3_766 3_656 ?
Li1 Sn1 Li4 53.8(3) 3_756 3_656 ?
Li6 Sn1 Li4 125.1(2) 1_656 3_656 ?
Sn2 Sn1 Li4 55.6(2) . 3_656 ?
Sn3 Sn1 Li4 125.00(18) . 3_656 ?
Li4 Sn1 Li4 54.5(2) 1_655 3_656 ?
Li5 Sn1 Li4 53.6(3) 3_656 3_656 ?
Li5 Sn1 Li4 124.5(4) 3_666 3_656 ?
Li2 Sn1 Li4 90.7(3) . 3_656 ?
Li7 Sn1 Li4 89.1(3) 1_655 3_656 ?
Li1 Sn1 Li4 53.8(3) 3_766 3_666 ?
Li1 Sn1 Li4 126.1(3) 3_756 3_666 ?
Li6 Sn1 Li4 125.1(2) 1_656 3_666 ?
Sn2 Sn1 Li4 55.6(2) . 3_666 ?
Sn3 Sn1 Li4 125.00(18) . 3_666 ?
Li4 Sn1 Li4 54.5(2) 1_655 3_666 ?
Li5 Sn1 Li4 124.5(4) 3_656 3_666 ?
Li5 Sn1 Li4 53.6(3) 3_666 3_666 ?
Li2 Sn1 Li4 90.7(3) . 3_666 ?
Li7 Sn1 Li4 89.1(3) 1_655 3_666 ?
Li4 Sn1 Li4 92.6(3) 3_656 3_666 ?
Li1 Sn2 Li3 70.9(4) . . ?
Li1 Sn2 Li2 177.2(4) . . ?
Li3 Sn2 Li2 111.9(4) . . ?
Li1 Sn2 Li2 110.0(3) . 3_656 ?
Li3 Sn2 Li2 70.6(3) . 3_656 ?
Li2 Sn2 Li2 71.4(3) . 3_656 ?
Li1 Sn2 Li2 110.0(3) . 3_666 ?
Li3 Sn2 Li2 70.6(3) . 3_666 ?
Li2 Sn2 Li2 71.4(3) . 3_666 ?
Li2 Sn2 Li2 109.0(4) 3_656 3_666 ?
Li1 Sn2 Li4 73.2(3) . 3_666 ?
Li3 Sn2 Li4 112.5(3) . 3_666 ?
Li2 Sn2 Li4 105.3(3) . 3_666 ?
Li2 Sn2 Li4 176.4(4) 3_656 3_666 ?
Li2 Sn2 Li4 70.9(3) 3_666 3_666 ?
Li1 Sn2 Li4 73.2(3) . 3_656 ?
Li3 Sn2 Li4 112.5(3) . 3_656 ?
Li2 Sn2 Li4 105.3(3) . 3_656 ?
Li2 Sn2 Li4 70.9(3) 3_656 3_656 ?
Li2 Sn2 Li4 176.4(4) 3_666 3_656 ?
Li4 Sn2 Li4 108.9(4) 3_666 3_656 ?
Li1 Sn2 Sn1 110.3(3) . . ?
Li3 Sn2 Sn1 178.8(3) . . ?
Li2 Sn2 Sn1 66.9(3) . . ?
Li2 Sn2 Sn1 108.8(3) 3_656 . ?
Li2 Sn2 Sn1 108.8(3) 3_666 . ?
Li4 Sn2 Sn1 68.1(3) 3_666 . ?
Li4 Sn2 Sn1 68.1(3) 3_656 . ?
Li1 Sn2 Li5 127.5(4) . . ?
Li3 Sn2 Li5 56.6(4) . . ?
Li2 Sn2 Li5 55.3(4) . . ?
Li2 Sn2 Li5 54.5(2) 3_656 . ?
Li2 Sn2 Li5 54.5(2) 3_666 . ?
Li4 Sn2 Li5 125.21(19) 3_666 . ?
Li4 Sn2 Li5 125.21(19) 3_656 . ?
Sn1 Sn2 Li5 122.2(3) . . ?
Li1 Sn2 Li7 55.2(3) . 3_656 ?
Li3 Sn2 Li7 56.5(3) . 3_656 ?
Li2 Sn2 Li7 126.1(3) . 3_656 ?
Li2 Sn2 Li7 54.8(3) 3_656 3_656 ?
Li2 Sn2 Li7 127.1(5) 3_666 3_656 ?
Li4 Sn2 Li7 128.2(3) 3_666 3_656 ?
Li4 Sn2 Li7 56.0(3) 3_656 3_656 ?
Sn1 Sn2 Li7 124.1(3) . 3_656 ?
Li5 Sn2 Li7 92.3(3) . 3_656 ?
Li1 Sn2 Li7 55.2(3) . 3_666 ?
Li3 Sn2 Li7 56.5(3) . 3_666 ?
Li2 Sn2 Li7 126.1(3) . 3_666 ?
Li2 Sn2 Li7 127.1(4) 3_656 3_666 ?
Li2 Sn2 Li7 54.8(3) 3_666 3_666 ?
Li4 Sn2 Li7 56.0(3) 3_666 3_666 ?
Li4 Sn2 Li7 128.2(3) 3_656 3_666 ?
Sn1 Sn2 Li7 124.1(3) . 3_666 ?
Li5 Sn2 Li7 92.3(3) . 3_666 ?
Li7 Sn2 Li7 92.7(4) 3_656 3_666 ?
Li1 Sn2 Li4 54.2(3) . 1_655 ?
Li3 Sn2 Li4 125.1(4) . 1_655 ?
Li2 Sn2 Li4 123.0(4) . 1_655 ?
Li2 Sn2 Li4 125.5(2) 3_656 1_655 ?
Li2 Sn2 Li4 125.5(2) 3_666 1_655 ?
Li4 Sn2 Li4 54.65(19) 3_666 1_655 ?
Li4 Sn2 Li4 54.65(19) 3_656 1_655 ?
Sn1 Sn2 Li4 56.1(2) . 1_655 ?
Li5 Sn2 Li4 178.3(4) . 1_655 ?
Li7 Sn2 Li4 88.8(4) 3_656 1_655 ?
Li7 Sn2 Li4 88.8(4) 3_666 1_655 ?
Li1 Sn3 Li3 71.6(4) 1_556 1_556 ?
Li1 Sn3 Li3 109.8(3) 1_556 3_656 ?
Li3 Sn3 Li3 71.9(3) 1_556 3_656 ?
Li1 Sn3 Li3 109.8(3) 1_556 3_666 ?
Li3 Sn3 Li3 71.9(3) 1_556 3_666 ?
Li3 Sn3 Li3 112.6(6) 3_656 3_666 ?
Li1 Sn3 Li2 177.7(4) 1_556 . ?
Li3 Sn3 Li2 110.7(4) 1_556 . ?
Li3 Sn3 Li2 71.4(3) 3_656 . ?
Li3 Sn3 Li2 71.4(3) 3_666 . ?
Li1 Sn3 Li6 73.2(3) 1_556 3_666 ?
Li3 Sn3 Li6 112.9(3) 1_556 3_666 ?
Li3 Sn3 Li6 175.2(4) 3_656 3_666 ?
Li3 Sn3 Li6 69.2(3) 3_666 3_666 ?
Li2 Sn3 Li6 105.5(3) . 3_666 ?
Li1 Sn3 Li6 73.2(3) 1_556 3_656 ?
Li3 Sn3 Li6 112.9(3) 1_556 3_656 ?
Li3 Sn3 Li6 69.2(3) 3_656 3_656 ?
Li3 Sn3 Li6 175.2(4) 3_666 3_656 ?
Li2 Sn3 Li6 105.5(3) . 3_656 ?
Li6 Sn3 Li6 108.7(4) 3_666 3_656 ?
Li1 Sn3 Sn1 110.3(2) 1_556 . ?
Li3 Sn3 Sn1 178.1(3) 1_556 . ?
Li3 Sn3 Sn1 107.2(3) 3_656 . ?
Li3 Sn3 Sn1 107.2(3) 3_666 . ?
Li2 Sn3 Sn1 67.4(3) . . ?
Li6 Sn3 Sn1 68.0(2) 3_666 . ?
Li6 Sn3 Sn1 68.0(2) 3_656 . ?
Li1 Sn3 Li6 54.2(3) 1_556 1_656 ?
Li3 Sn3 Li6 125.8(4) 1_556 1_656 ?
Li3 Sn3 Li6 123.7(3) 3_656 1_656 ?
Li3 Sn3 Li6 123.7(3) 3_666 1_656 ?
Li2 Sn3 Li6 123.5(3) . 1_656 ?
Li6 Sn3 Li6 54.6(2) 3_666 1_656 ?
Li6 Sn3 Li6 54.6(2) 3_656 1_656 ?
Sn1 Sn3 Li6 56.1(2) . 1_656 ?
Li1 Sn3 Li7 127.3(4) 1_556 . ?
Li3 Sn3 Li7 55.7(4) 1_556 . ?
Li3 Sn3 Li7 56.3(3) 3_656 . ?
Li3 Sn3 Li7 56.3(3) 3_666 . ?
Li2 Sn3 Li7 55.0(4) . . ?
Li6 Sn3 Li7 125.3(2) 3_666 . ?
Li6 Sn3 Li7 125.3(2) 3_656 . ?
Sn1 Sn3 Li7 122.4(3) . . ?
Li6 Sn3 Li7 178.5(4) 1_656 . ?
Li1 Sn3 Li7 54.7(3) 1_556 3_667 ?
Li3 Sn3 Li7 55.9(3) 1_556 3_667 ?
Li3 Sn3 Li7 127.7(4) 3_656 3_667 ?
Li3 Sn3 Li7 55.1(4) 3_666 3_667 ?
Li2 Sn3 Li7 126.4(3) . 3_667 ?
Li6 Sn3 Li7 57.1(3) 3_666 3_667 ?
Li6 Sn3 Li7 127.8(4) 3_656 3_667 ?
Sn1 Sn3 Li7 125.1(2) . 3_667 ?
Li6 Sn3 Li7 89.1(3) 1_656 3_667 ?
Li7 Sn3 Li7 91.9(4) . 3_667 ?
Li1 Sn3 Li7 54.7(3) 1_556 3_657 ?
Li3 Sn3 Li7 55.9(3) 1_556 3_657 ?
Li3 Sn3 Li7 55.1(4) 3_656 3_657 ?
Li3 Sn3 Li7 127.7(4) 3_666 3_657 ?
Li2 Sn3 Li7 126.4(3) . 3_657 ?
Li6 Sn3 Li7 127.8(4) 3_666 3_657 ?
Li6 Sn3 Li7 57.1(3) 3_656 3_657 ?
Sn1 Sn3 Li7 125.1(2) . 3_657 ?
Li6 Sn3 Li7 89.1(3) 1_656 3_657 ?
Li7 Sn3 Li7 91.9(4) . 3_657 ?
Li7 Sn3 Li7 90.8(4) 3_667 3_657 ?
Li6 Li1 Sn3 71.6(3) 1_655 1_554 ?
Li6 Li1 Li4 107.5(5) 1_655 1_655 ?
Sn3 Li1 Li4 179.2(5) 1_554 1_655 ?
Li6 Li1 Sn2 178.8(6) 1_655 . ?
Sn3 Li1 Sn2 109.6(4) 1_554 . ?
Li4 Li1 Sn2 71.3(3) 1_655 . ?
Li6 Li1 Li7 110.2(4) 1_655 3_656 ?
Sn3 Li1 Li7 72.2(5) 1_554 3_656 ?
Li4 Li1 Li7 108.2(5) 1_655 3_656 ?
Sn2 Li1 Li7 70.4(4) . 3_656 ?
Li6 Li1 Li7 110.2(4) 1_655 3_666 ?
Sn3 Li1 Li7 72.2(5) 1_554 3_666 ?
Li4 Li1 Li7 108.2(5) 1_655 3_666 ?
Sn2 Li1 Li7 70.4(4) . 3_666 ?
Li7 Li1 Li7 112.3(7) 3_656 3_666 ?
Li6 Li1 Sn1 70.1(3) 1_655 3_766 ?
Sn3 Li1 Sn1 109.7(3) 1_554 3_766 ?
Li4 Li1 Sn1 69.8(3) 1_655 3_766 ?
Sn2 Li1 Sn1 109.3(3) . 3_766 ?
Li7 Li1 Sn1 177.9(6) 3_656 3_766 ?
Li7 Li1 Sn1 69.2(3) 3_666 3_766 ?
Li6 Li1 Sn1 70.1(3) 1_655 3_756 ?
Sn3 Li1 Sn1 109.7(3) 1_554 3_756 ?
Li4 Li1 Sn1 69.8(3) 1_655 3_756 ?
Sn2 Li1 Sn1 109.3(3) . 3_756 ?
Li7 Li1 Sn1 69.2(3) 3_656 3_756 ?
Li7 Li1 Sn1 177.9(6) 3_666 3_756 ?
Sn1 Li1 Sn1 109.3(4) 3_766 3_756 ?
Li6 Li1 Li3 126.3(5) 1_655 . ?
Sn3 Li1 Li3 54.7(3) 1_554 . ?
Li4 Li1 Li3 126.1(5) 1_655 . ?
Sn2 Li1 Li3 54.9(3) . . ?
Li7 Li1 Li3 56.2(3) 3_656 . ?
Li7 Li1 Li3 56.2(3) 3_666 . ?
Sn1 Li1 Li3 125.4(2) 3_766 . ?
Sn1 Li1 Li3 125.4(2) 3_756 . ?
Li6 Li1 Li6 53.7(3) 1_655 3_655 ?
Sn3 Li1 Li6 55.0(3) 1_554 3_655 ?
Li4 Li1 Li6 124.6(4) 1_655 3_655 ?
Sn2 Li1 Li6 126.9(3) . 3_655 ?
Li7 Li1 Li6 56.5(4) 3_656 3_655 ?
Li7 Li1 Li6 127.1(6) 3_666 3_655 ?
Sn1 Li1 Li6 123.9(4) 3_766 3_655 ?
Sn1 Li1 Li6 54.8(2) 3_756 3_655 ?
Li3 Li1 Li6 91.3(4) . 3_655 ?
Li6 Li1 Li6 53.7(3) 1_655 3_665 ?
Sn3 Li1 Li6 55.0(3) 1_554 3_665 ?
Li4 Li1 Li6 124.6(4) 1_655 3_665 ?
Sn2 Li1 Li6 126.9(3) . 3_665 ?
Li7 Li1 Li6 127.1(6) 3_656 3_665 ?
Li7 Li1 Li6 56.5(4) 3_666 3_665 ?
Sn1 Li1 Li6 54.8(2) 3_766 3_665 ?
Sn1 Li1 Li6 123.9(4) 3_756 3_665 ?
Li3 Li1 Li6 91.3(4) . 3_665 ?
Li6 Li1 Li6 88.1(5) 3_655 3_665 ?
Li6 Li1 Li4 124.8(3) 1_655 3_666 ?
Sn3 Li1 Li4 126.8(4) 1_554 3_666 ?
Li4 Li1 Li4 53.6(3) 1_655 3_666 ?
Sn2 Li1 Li4 54.5(3) . 3_666 ?
Li7 Li1 Li4 124.8(5) 3_656 3_666 ?
Li7 Li1 Li4 54.6(4) 3_666 3_666 ?
Sn1 Li1 Li4 54.8(2) 3_766 3_666 ?
Sn1 Li1 Li4 123.5(5) 3_756 3_666 ?
Li3 Li1 Li4 91.0(4) . 3_666 ?
Li6 Li1 Li4 177.7(6) 3_655 3_666 ?
Li6 Li1 Li4 92.12(18) 3_665 3_666 ?
Li5 Li2 Li5 116.7(6) 3_666 3_656 ?
Li5 Li2 Li5 105.4(5) 3_666 . ?
Li5 Li2 Li5 105.4(5) 3_656 . ?
Li5 Li2 Sn3 75.3(5) 3_666 . ?
Li5 Li2 Sn3 75.3(5) 3_656 . ?
Li5 Li2 Sn3 178.5(6) . . ?
Li5 Li2 Li7 110.2(4) 3_666 . ?
Li5 Li2 Li7 110.2(4) 3_656 . ?
Li5 Li2 Li7 108.4(6) . . ?
Sn3 Li2 Li7 70.1(4) . . ?
Li5 Li2 Sn2 71.9(4) 3_666 . ?
Li5 Li2 Sn2 71.9(4) 3_656 . ?
Li5 Li2 Sn2 66.8(4) . . ?
Sn3 Li2 Sn2 114.7(5) . . ?
Li7 Li2 Sn2 175.2(6) . . ?
Li5 Li2 Sn2 175.8(6) 3_666 3_656 ?
Li5 Li2 Sn2 67.1(2) 3_656 3_656 ?
Li5 Li2 Sn2 71.3(3) . 3_656 ?
Sn3 Li2 Sn2 108.0(3) . 3_656 ?
Li7 Li2 Sn2 69.1(3) . 3_656 ?
Sn2 Li2 Sn2 108.6(3) . 3_656 ?
Li5 Li2 Sn2 67.1(2) 3_666 3_666 ?
Li5 Li2 Sn2 175.8(6) 3_656 3_666 ?
Li5 Li2 Sn2 71.3(3) . 3_666 ?
Sn3 Li2 Sn2 108.0(3) . 3_666 ?
Li7 Li2 Sn2 69.1(3) . 3_666 ?
Sn2 Li2 Sn2 108.6(3) . 3_666 ?
Sn2 Li2 Sn2 109.0(4) 3_656 3_666 ?
Li5 Li2 Sn1 58.4(3) 3_666 . ?
Li5 Li2 Sn1 58.4(3) 3_656 . ?
Li5 Li2 Sn1 123.9(5) . . ?
Sn3 Li2 Sn1 57.6(3) . . ?
Li7 Li2 Sn1 127.7(6) . . ?
Sn2 Li2 Sn1 57.1(2) . . ?
Sn2 Li2 Sn1 125.5(2) 3_656 . ?
Sn2 Li2 Sn1 125.5(2) 3_666 . ?
Li5 Li2 Li3 54.8(4) 3_666 3_666 ?
Li5 Li2 Li3 129.4(7) 3_656 3_666 ?
Li5 Li2 Li3 125.1(4) . 3_666 ?
Sn3 Li2 Li3 54.2(4) . 3_666 ?
Li7 Li2 Li3 55.7(4) . 3_666 ?
Sn2 Li2 Li3 126.7(4) . 3_666 ?
Sn2 Li2 Li3 124.7(5) 3_656 3_666 ?
Sn2 Li2 Li3 53.9(3) 3_666 3_666 ?
Sn1 Li2 Li3 90.8(5) . 3_666 ?
Li5 Li2 Li3 129.4(7) 3_666 3_656 ?
Li5 Li2 Li3 54.8(4) 3_656 3_656 ?
Li5 Li2 Li3 125.1(4) . 3_656 ?
Sn3 Li2 Li3 54.2(4) . 3_656 ?
Li7 Li2 Li3 55.7(4) . 3_656 ?
Sn2 Li2 Li3 126.7(4) . 3_656 ?
Sn2 Li2 Li3 53.9(3) 3_656 3_656 ?
Sn2 Li2 Li3 124.7(5) 3_666 3_656 ?
Sn1 Li2 Li3 90.8(5) . 3_656 ?
Li3 Li2 Li3 90.8(6) 3_666 3_656 ?
Li5 Li2 Li4 121.5(3) 3_666 . ?
Li5 Li2 Li4 121.5(3) 3_656 . ?
Li5 Li2 Li4 53.3(4) . . ?
Sn3 Li2 Li4 125.2(5) . . ?
Li7 Li2 Li4 55.1(5) . . ?
Sn2 Li2 Li4 120.1(5) . . ?
Sn2 Li2 Li4 54.6(2) 3_656 . ?
Sn2 Li2 Li4 54.6(2) 3_666 . ?
Sn1 Li2 Li4 177.2(5) . . ?
Li3 Li2 Li4 91.2(5) 3_666 . ?
Li3 Li2 Li4 91.2(5) 3_656 . ?
Sn3 Li3 Sn3 108.1(3) 1_554 3_656 ?
Sn3 Li3 Sn3 108.1(3) 1_554 3_666 ?
Sn3 Li3 Sn3 112.6(6) 3_656 3_666 ?
Sn3 Li3 Sn2 107.9(5) 1_554 . ?
Sn3 Li3 Sn2 110.0(3) 3_656 . ?
Sn3 Li3 Sn2 110.0(3) 3_666 . ?
Sn3 Li3 Li5 175.0(7) 1_554 . ?
Sn3 Li3 Li5 74.4(3) 3_656 . ?
Sn3 Li3 Li5 74.4(3) 3_666 . ?
Sn2 Li3 Li5 67.0(4) . . ?
Sn3 Li3 Li7 70.1(4) 1_554 1_554 ?
Sn3 Li3 Li7 70.9(4) 3_656 1_554 ?
Sn3 Li3 Li7 70.9(4) 3_666 1_554 ?
Sn2 Li3 Li7 178.1(7) . 1_554 ?
Li5 Li3 Li7 114.9(7) . 1_554 ?
Sn3 Li3 Li7 70.7(4) 1_554 3_666 ?
Sn3 Li3 Li7 177.9(6) 3_656 3_666 ?
Sn3 Li3 Li7 69.5(3) 3_666 3_666 ?
Sn2 Li3 Li7 69.1(5) . 3_666 ?
Li5 Li3 Li7 106.7(5) . 3_666 ?
Li7 Li3 Li7 109.9(5) 1_554 3_666 ?
Sn3 Li3 Li7 70.7(4) 1_554 3_656 ?
Sn3 Li3 Li7 69.5(3) 3_656 3_656 ?
Sn3 Li3 Li7 177.9(6) 3_666 3_656 ?
Sn2 Li3 Li7 69.1(5) . 3_656 ?
Li5 Li3 Li7 106.7(5) . 3_656 ?
Li7 Li3 Li7 109.9(5) 1_554 3_656 ?
Li7 Li3 Li7 108.5(8) 3_666 3_656 ?
Sn3 Li3 Li6 128.1(5) 1_554 . ?
Sn3 Li3 Li6 56.4(3) 3_656 . ?
Sn3 Li3 Li6 56.4(3) 3_666 . ?
Sn2 Li3 Li6 123.9(5) . . ?
Li5 Li3 Li6 56.9(4) . . ?
Li7 Li3 Li6 58.0(5) 1_554 . ?
Li7 Li3 Li6 125.7(4) 3_666 . ?
Li7 Li3 Li6 125.7(4) 3_656 . ?
Sn3 Li3 Li1 53.7(4) 1_554 . ?
Sn3 Li3 Li1 123.7(3) 3_656 . ?
Sn3 Li3 Li1 123.7(3) 3_666 . ?
Sn2 Li3 Li1 54.3(3) . . ?
Li5 Li3 Li1 121.3(6) . . ?
Li7 Li3 Li1 123.8(6) 1_554 . ?
Li7 Li3 Li1 54.3(4) 3_666 . ?
Li7 Li3 Li1 54.3(4) 3_656 . ?
Li6 Li3 Li1 178.2(6) . . ?
Sn3 Li3 Li2 124.8(4) 1_554 3_666 ?
Sn3 Li3 Li2 127.1(6) 3_656 3_666 ?
Sn3 Li3 Li2 54.5(3) 3_666 3_666 ?
Sn2 Li3 Li2 55.5(4) . 3_666 ?
Li5 Li3 Li2 52.8(3) . 3_666 ?
Li7 Li3 Li2 125.4(5) 1_554 3_666 ?
Li7 Li3 Li2 54.1(4) 3_666 3_666 ?
Li7 Li3 Li2 124.7(8) 3_656 3_666 ?
Li6 Li3 Li2 88.3(5) . 3_666 ?
Li1 Li3 Li2 90.4(5) . 3_666 ?
Sn3 Li3 Li2 124.8(4) 1_554 3_656 ?
Sn3 Li3 Li2 54.5(3) 3_656 3_656 ?
Sn3 Li3 Li2 127.1(6) 3_666 3_656 ?
Sn2 Li3 Li2 55.5(4) . 3_656 ?
Li5 Li3 Li2 52.8(3) . 3_656 ?
Li7 Li3 Li2 125.4(5) 1_554 3_656 ?
Li7 Li3 Li2 124.7(8) 3_666 3_656 ?
Li7 Li3 Li2 54.1(4) 3_656 3_656 ?
Li6 Li3 Li2 88.3(5) . 3_656 ?
Li1 Li3 Li2 90.4(5) . 3_656 ?
Li2 Li3 Li2 90.8(6) 3_666 3_656 ?
Li1 Li4 Li5 75.3(5) 1_455 . ?
Li1 Li4 Li4 74.1(5) 1_455 3_556 ?
Li5 Li4 Li4 113.9(5) . 3_556 ?
Li1 Li4 Li4 74.1(5) 1_455 3_566 ?
Li5 Li4 Li4 113.9(5) . 3_566 ?
Li4 Li4 Li4 111.5(8) 3_556 3_566 ?
Li1 Li4 Sn2 112.7(3) 1_455 3_666 ?
Li5 Li4 Sn2 71.1(3) . 3_666 ?
Li4 Li4 Sn2 172.8(8) 3_556 3_666 ?
Li4 Li4 Sn2 69.4(2) 3_566 3_666 ?
Li1 Li4 Sn2 112.7(3) 1_455 3_656 ?
Li5 Li4 Sn2 71.1(3) . 3_656 ?
Li4 Li4 Sn2 69.4(2) 3_556 3_656 ?
Li4 Li4 Sn2 172.8(8) 3_566 3_656 ?
Sn2 Li4 Sn2 108.9(4) 3_666 3_656 ?
Li1 Li4 Li7 178.1(6) 1_455 . ?
Li5 Li4 Li7 106.6(6) . . ?
Li4 Li4 Li7 105.0(6) 3_556 . ?
Li4 Li4 Li7 105.0(6) 3_566 . ?
Sn2 Li4 Li7 68.2(3) 3_666 . ?
Sn2 Li4 Li7 68.2(3) 3_656 . ?
Li1 Li4 Sn1 110.5(4) 1_455 1_455 ?
Li5 Li4 Sn1 174.3(6) . 1_455 ?
Li4 Li4 Sn1 68.6(5) 3_556 1_455 ?
Li4 Li4 Sn1 68.6(5) 3_566 1_455 ?
Sn2 Li4 Sn1 105.9(3) 3_666 1_455 ?
Sn2 Li4 Sn1 105.9(3) 3_656 1_455 ?
Li7 Li4 Sn1 67.7(4) . 1_455 ?
Li1 Li4 Sn1 56.3(2) 1_455 3_656 ?
Li5 Li4 Sn1 57.3(2) . 3_656 ?
Li4 Li4 Sn1 56.9(3) 3_556 3_656 ?
Li4 Li4 Sn1 130.4(7) 3_566 3_656 ?
Sn2 Li4 Sn1 128.4(4) 3_666 3_656 ?
Sn2 Li4 Sn1 56.34(11) 3_656 3_656 ?
Li7 Li4 Sn1 124.6(3) . 3_656 ?
Sn1 Li4 Sn1 125.5(2) 1_455 3_656 ?
Li1 Li4 Sn1 56.3(2) 1_455 3_666 ?
Li5 Li4 Sn1 57.3(2) . 3_666 ?
Li4 Li4 Sn1 130.4(7) 3_556 3_666 ?
Li4 Li4 Sn1 56.9(3) 3_566 3_666 ?
Sn2 Li4 Sn1 56.34(11) 3_666 3_666 ?
Sn2 Li4 Sn1 128.4(4) 3_656 3_666 ?
Li7 Li4 Sn1 124.6(3) . 3_666 ?
Sn1 Li4 Sn1 125.5(2) 1_455 3_666 ?
Sn1 Li4 Sn1 92.6(3) 3_656 3_666 ?
Li1 Li4 Sn2 54.5(3) 1_455 1_455 ?
Li5 Li4 Sn2 129.8(5) . 1_455 ?
Li4 Li4 Sn2 56.0(4) 3_556 1_455 ?
Li4 Li4 Sn2 56.0(4) 3_566 1_455 ?
Sn2 Li4 Sn2 125.35(19) 3_666 1_455 ?
Sn2 Li4 Sn2 125.35(19) 3_656 1_455 ?
Li7 Li4 Sn2 123.6(5) . 1_455 ?
Sn1 Li4 Sn2 55.9(2) 1_455 1_455 ?
Sn1 Li4 Sn2 90.8(3) 3_656 1_455 ?
Sn1 Li4 Sn2 90.8(3) 3_666 1_455 ?
Li1 Li4 Li2 128.4(5) 1_455 . ?
Li5 Li4 Li2 53.1(4) . . ?
Li4 Li4 Li2 123.8(4) 3_556 . ?
Li4 Li4 Li2 123.8(4) 3_566 . ?
Sn2 Li4 Li2 54.49(19) 3_666 . ?
Sn2 Li4 Li2 54.49(19) 3_656 . ?
Li7 Li4 Li2 53.5(4) . . ?
Sn1 Li4 Li2 121.2(5) 1_455 . ?
Sn1 Li4 Li2 91.2(3) 3_656 . ?
Sn1 Li4 Li2 91.2(3) 3_666 . ?
Sn2 Li4 Li2 177.1(5) 1_455 . ?
Li2 Li5 Li2 116.7(6) 3_666 3_656 ?
Li2 Li5 Li2 74.6(5) 3_666 . ?
Li2 Li5 Li2 74.6(5) 3_656 . ?
Li2 Li5 Li4 111.0(4) 3_666 . ?
Li2 Li5 Li4 111.0(4) 3_656 . ?
Li2 Li5 Li4 73.6(5) . . ?
Li2 Li5 Li3 72.4(4) 3_666 . ?
Li2 Li5 Li3 72.4(4) 3_656 . ?
Li2 Li5 Li3 114.3(6) . . ?
Li4 Li5 Li3 172.1(7) . . ?
Li2 Li5 Li6 106.8(5) 3_666 . ?
Li2 Li5 Li6 106.8(5) 3_656 . ?
Li2 Li5 Li6 177.0(6) . . ?
Li4 Li5 Li6 103.4(5) . . ?
Li3 Li5 Li6 68.7(5) . . ?
Li2 Li5 Sn1 173.9(6) 3_666 3_656 ?
Li2 Li5 Sn1 68.2(2) 3_656 3_656 ?
Li2 Li5 Sn1 110.9(3) . 3_656 ?
Li4 Li5 Sn1 69.1(3) . 3_656 ?
Li3 Li5 Sn1 106.8(4) . 3_656 ?
Li6 Li5 Sn1 67.5(3) . 3_656 ?
Li2 Li5 Sn1 68.2(2) 3_666 3_666 ?
Li2 Li5 Sn1 173.9(6) 3_656 3_666 ?
Li2 Li5 Sn1 110.9(3) . 3_666 ?
Li4 Li5 Sn1 69.1(3) . 3_666 ?
Li3 Li5 Sn1 106.8(4) . 3_666 ?
Li6 Li5 Sn1 67.5(3) . 3_666 ?
Sn1 Li5 Sn1 106.7(4) 3_656 3_666 ?
Li2 Li5 Sn2 58.3(3) 3_666 . ?
Li2 Li5 Sn2 58.3(3) 3_656 . ?
Li2 Li5 Sn2 57.9(4) . . ?
Li4 Li5 Sn2 131.5(5) . . ?
Li3 Li5 Sn2 56.4(4) . . ?
Li6 Li5 Sn2 125.1(5) . . ?
Sn1 Li5 Sn2 126.5(2) 3_656 . ?
Sn1 Li5 Sn2 126.5(2) 3_666 . ?
Li2 Li5 Sn2 55.7(3) 3_666 3_666 ?
Li2 Li5 Sn2 130.2(6) 3_656 3_666 ?
Li2 Li5 Sn2 55.6(3) . 3_666 ?
Li4 Li5 Sn2 55.7(2) . 3_666 ?
Li3 Li5 Sn2 128.1(3) . 3_666 ?
Li6 Li5 Sn2 122.8(3) . 3_666 ?
Sn1 Li5 Sn2 124.7(4) 3_656 3_666 ?
Sn1 Li5 Sn2 55.30(12) 3_666 3_666 ?
Sn2 Li5 Sn2 93.3(3) . 3_666 ?
Li2 Li5 Sn2 130.2(6) 3_666 3_656 ?
Li2 Li5 Sn2 55.7(3) 3_656 3_656 ?
Li2 Li5 Sn2 55.6(3) . 3_656 ?
Li4 Li5 Sn2 55.7(2) . 3_656 ?
Li3 Li5 Sn2 128.1(3) . 3_656 ?
Li6 Li5 Sn2 122.8(3) . 3_656 ?
Sn1 Li5 Sn2 55.30(12) 3_656 3_656 ?
Sn1 Li5 Sn2 124.7(4) 3_666 3_656 ?
Sn2 Li5 Sn2 93.3(3) . 3_656 ?
Sn2 Li5 Sn2 90.4(3) 3_666 3_656 ?
Li2 Li5 Li1 121.5(3) 3_666 1_455 ?
Li2 Li5 Li1 121.5(3) 3_656 1_455 ?
Li2 Li5 Li1 125.8(5) . 1_455 ?
Li4 Li5 Li1 52.3(4) . 1_455 ?
Li3 Li5 Li1 119.9(5) . 1_455 ?
Li6 Li5 Li1 51.2(3) . 1_455 ?
Sn1 Li5 Li1 53.3(2) 3_656 1_455 ?
Sn1 Li5 Li1 53.3(2) 3_666 1_455 ?
Sn2 Li5 Li1 176.3(5) . 1_455 ?
Sn2 Li5 Li1 89.3(3) 3_666 1_455 ?
Sn2 Li5 Li1 89.3(3) 3_656 1_455 ?
Li1 Li6 Li6 74.2(5) 1_455 3 ?
Li1 Li6 Li6 74.2(5) 1_455 3_565 ?
Li6 Li6 Li6 112.1(8) 3 3_565 ?
Li1 Li6 Sn3 112.9(3) 1_455 3_666 ?
Li6 Li6 Sn3 172.6(7) 3 3_666 ?
Li6 Li6 Sn3 69.1(2) 3_565 3_666 ?
Li1 Li6 Sn3 112.9(3) 1_455 3_656 ?
Li6 Li6 Sn3 69.1(2) 3 3_656 ?
Li6 Li6 Sn3 172.6(7) 3_565 3_656 ?
Sn3 Li6 Sn3 108.7(4) 3_666 3_656 ?
Li1 Li6 Sn1 110.5(5) 1_455 1_454 ?
Li6 Li6 Sn1 68.9(5) 3 1_454 ?
Li6 Li6 Sn1 68.9(5) 3_565 1_454 ?
Sn3 Li6 Sn1 105.7(3) 3_666 1_454 ?
Sn3 Li6 Sn1 105.7(3) 3_656 1_454 ?
Li1 Li6 Li5 73.8(4) 1_455 . ?
Li6 Li6 Li5 113.0(5) 3 . ?
Li6 Li6 Li5 113.0(5) 3_565 . ?
Sn3 Li6 Li5 72.1(3) 3_666 . ?
Sn3 Li6 Li5 72.1(3) 3_656 . ?
Sn1 Li6 Li5 175.7(5) 1_454 . ?
Li1 Li6 Li7 177.2(6) 1_455 1_554 ?
Li6 Li6 Li7 104.4(5) 3 1_554 ?
Li6 Li6 Li7 104.4(5) 3_565 1_554 ?
Sn3 Li6 Li7 68.4(3) 3_666 1_554 ?
Sn3 Li6 Li7 68.4(3) 3_656 1_554 ?
Sn1 Li6 Li7 66.7(4) 1_454 1_554 ?
Li5 Li6 Li7 109.0(6) . 1_554 ?
Li1 Li6 Li3 128.2(5) 1_455 . ?
Li6 Li6 Li3 123.5(4) 3 . ?
Li6 Li6 Li3 123.5(4) 3_565 . ?
Sn3 Li6 Li3 54.5(2) 3_666 . ?
Sn3 Li6 Li3 54.5(2) 3_656 . ?
Sn1 Li6 Li3 121.3(4) 1_454 . ?
Li5 Li6 Li3 54.4(4) . . ?
Li7 Li6 Li3 54.6(4) 1_554 . ?
Li1 Li6 Sn3 54.2(3) 1_455 1_454 ?
Li6 Li6 Sn3 56.3(4) 3 1_454 ?
Li6 Li6 Sn3 56.3(4) 3_565 1_454 ?
Sn3 Li6 Sn3 125.4(2) 3_666 1_454 ?
Sn3 Li6 Sn3 125.4(2) 3_656 1_454 ?
Sn1 Li6 Sn3 56.3(2) 1_454 1_454 ?
Li5 Li6 Sn3 128.0(4) . 1_454 ?
Li7 Li6 Sn3 123.1(5) 1_554 1_454 ?
Li3 Li6 Sn3 177.7(5) . 1_454 ?
Li1 Li6 Sn1 56.5(2) 1_455 3_666 ?
Li6 Li6 Sn1 130.7(6) 3 3_666 ?
Li6 Li6 Sn1 56.8(3) 3_565 3_666 ?
Sn3 Li6 Sn1 56.43(12) 3_666 3_666 ?
Sn3 Li6 Sn1 128.5(4) 3_656 3_666 ?
Sn1 Li6 Sn1 125.6(2) 1_454 3_666 ?
Li5 Li6 Sn1 56.4(2) . 3_666 ?
Li7 Li6 Sn1 124.8(3) 1_554 3_666 ?
Li3 Li6 Sn1 90.8(3) . 3_666 ?
Sn3 Li6 Sn1 90.8(2) 1_454 3_666 ?
Li1 Li6 Sn1 56.5(2) 1_455 3_656 ?
Li6 Li6 Sn1 56.8(3) 3 3_656 ?
Li6 Li6 Sn1 130.7(6) 3_565 3_656 ?
Sn3 Li6 Sn1 128.5(4) 3_666 3_656 ?
Sn3 Li6 Sn1 56.43(12) 3_656 3_656 ?
Sn1 Li6 Sn1 125.6(2) 1_454 3_656 ?
Li5 Li6 Sn1 56.4(2) . 3_656 ?
Li7 Li6 Sn1 124.8(3) 1_554 3_656 ?
Li3 Li6 Sn1 90.8(3) . 3_656 ?
Sn3 Li6 Sn1 90.8(2) 1_454 3_656 ?
Sn1 Li6 Sn1 92.6(3) 3_666 3_656 ?
Li1 Li7 Li1 112.3(7) 3_656 3_666 ?
Li1 Li7 Li2 110.6(4) 3_656 . ?
Li1 Li7 Li2 110.6(4) 3_666 . ?
Li1 Li7 Li3 107.1(5) 3_656 1_556 ?
Li1 Li7 Li3 107.1(5) 3_666 1_556 ?
Li2 Li7 Li3 109.0(7) . 1_556 ?
Li1 Li7 Li3 177.1(8) 3_656 3_666 ?
Li1 Li7 Li3 69.6(3) 3_666 3_666 ?
Li2 Li7 Li3 70.3(5) . 3_666 ?
Li3 Li7 Li3 70.1(5) 1_556 3_666 ?
Li1 Li7 Li3 69.6(3) 3_656 3_656 ?
Li1 Li7 Li3 177.1(8) 3_666 3_656 ?
Li2 Li7 Li3 70.3(4) . 3_656 ?
Li3 Li7 Li3 70.1(5) 1_556 3_656 ?
Li3 Li7 Li3 108.5(8) 3_666 3_656 ?
Li1 Li7 Li4 72.7(5) 3_656 . ?
Li1 Li7 Li4 72.7(5) 3_666 . ?
Li2 Li7 Li4 71.4(5) . . ?
Li3 Li7 Li4 179.6(7) 1_556 . ?
Li3 Li7 Li4 110.1(5) 3_666 . ?
Li3 Li7 Li4 110.1(5) 3_656 . ?
Li1 Li7 Li6 71.1(4) 3_656 1_556 ?
Li1 Li7 Li6 71.1(4) 3_666 1_556 ?
Li2 Li7 Li6 176.4(7) . 1_556 ?
Li3 Li7 Li6 67.4(5) 1_556 1_556 ?
Li3 Li7 Li6 107.9(5) 3_666 1_556 ?
Li3 Li7 Li6 107.9(5) 3_656 1_556 ?
Li4 Li7 Li6 112.2(6) . 1_556 ?
Li1 Li7 Sn1 56.2(3) 3_656 1_455 ?
Li1 Li7 Sn1 56.2(3) 3_666 1_455 ?
Li2 Li7 Sn1 127.9(6) . 1_455 ?
Li3 Li7 Sn1 123.1(6) 1_556 1_455 ?
Li3 Li7 Sn1 125.7(4) 3_666 1_455 ?
Li3 Li7 Sn1 125.7(4) 3_656 1_455 ?
Li4 Li7 Sn1 56.5(4) . 1_455 ?
Li6 Li7 Sn1 55.7(4) 1_556 1_455 ?
Li1 Li7 Sn2 54.5(3) 3_656 3_656 ?
Li1 Li7 Sn2 128.4(7) 3_666 3_656 ?
Li2 Li7 Sn2 56.1(3) . 3_656 ?
Li3 Li7 Sn2 124.5(4) 1_556 3_656 ?
Li3 Li7 Sn2 126.4(6) 3_666 3_656 ?
Li3 Li7 Sn2 54.4(3) 3_656 3_656 ?
Li4 Li7 Sn2 55.7(3) . 3_656 ?
Li6 Li7 Sn2 125.6(3) 1_556 3_656 ?
Sn1 Li7 Sn2 91.2(4) 1_455 3_656 ?
Li1 Li7 Sn2 128.4(7) 3_656 3_666 ?
Li1 Li7 Sn2 54.5(3) 3_666 3_666 ?
Li2 Li7 Sn2 56.1(3) . 3_666 ?
Li3 Li7 Sn2 124.5(4) 1_556 3_666 ?
Li3 Li7 Sn2 54.4(3) 3_666 3_666 ?
Li3 Li7 Sn2 126.4(6) 3_656 3_666 ?
Li4 Li7 Sn2 55.7(3) . 3_666 ?
Li6 Li7 Sn2 125.6(3) 1_556 3_666 ?
Sn1 Li7 Sn2 91.2(4) 1_455 3_666 ?
Sn2 Li7 Sn2 92.7(4) 3_656 3_666 ?
Li1 Li7 Sn3 123.7(4) 3_656 . ?
Li1 Li7 Sn3 123.7(4) 3_666 . ?
Li2 Li7 Sn3 54.9(4) . . ?
Li3 Li7 Sn3 54.2(4) 1_556 . ?
Li3 Li7 Sn3 54.2(4) 3_666 . ?
Li3 Li7 Sn3 54.2(4) 3_656 . ?
Li4 Li7 Sn3 126.3(6) . . ?
Li6 Li7 Sn3 121.6(6) 1_556 . ?
Sn1 Li7 Sn3 177.2(6) 1_455 . ?
Sn2 Li7 Sn3 90.7(3) 3_656 . ?
Sn2 Li7 Sn3 90.7(3) 3_666 . ?

loop_
_geom_bond_atom_site_label_1
_geom_bond_atom_site_label_2
_geom_bond_distance
_geom_bond_site_symmetry_2
_geom_bond_publ_flag
Sn1 Li1 2.901(8) 3_766 ?
Sn1 Li1 2.901(8) 3_756 ?
Sn1 Li6 2.933(13) 1_656 ?
Sn1 Sn2 2.9346(7) . ?
Sn1 Sn3 2.9397(7) . ?
Sn1 Li4 2.942(12) 1_655 ?
Sn1 Li5 2.949(8) 3_656 ?
Sn1 Li5 2.949(8) 3_666 ?
Sn1 Li2 3.215(14) . ?
Sn1 Li7 3.264(17) 1_655 ?
Sn1 Li4 3.271(9) 3_656 ?
Sn1 Li4 3.271(9) 3_666 ?
Sn2 Li1 2.824(12) . ?
Sn2 Li3 2.845(16) . ?
Sn2 Li2 2.898(14) . ?
Sn2 Li2 2.904(8) 3_656 ?
Sn2 Li2 2.904(8) 3_666 ?
Sn2 Li4 2.908(7) 3_666 ?
Sn2 Li4 2.908(7) 3_656 ?
Sn2 Li5 3.143(13) . ?
Sn2 Li7 3.268(11) 3_656 ?
Sn2 Li7 3.268(11) 3_666 ?
Sn2 Li4 3.283(12) 1_655 ?
Sn3 Li1 2.792(13) 1_556 ?
Sn3 Li3 2.828(15) 1_556 ?
Sn3 Li3 2.843(9) 3_656 ?
Sn3 Li3 2.843(9) 3_666 ?
Sn3 Li2 2.855(15) . ?
Sn3 Li6 2.910(7) 3_666 ?
Sn3 Li6 2.910(7) 3_656 ?
Sn3 Li6 3.267(12) 1_656 ?
Sn3 Li7 3.281(17) . ?
Sn3 Li7 3.323(12) 3_667 ?
Sn3 Li7 3.323(12) 3_657 ?
Li1 Li6 2.791(14) 1_655 ?
Li1 Sn3 2.792(13) 1_554 ?
Li1 Li4 2.812(16) 1_655 ?
Li1 Li7 2.847(11) 3_656 ?
Li1 Li7 2.847(11) 3_666 ?
Li1 Sn1 2.901(8) 3_766 ?
Li1 Sn1 2.901(8) 3_756 ?
Li1 Li3 3.29(2) . ?
Li1 Li6 3.401(14) 3_655 ?
Li1 Li6 3.401(14) 3_665 ?
Li1 Li4 3.418(15) 3_666 ?
Li2 Li5 2.779(10) 3_666 ?
Li2 Li5 2.779(10) 3_656 ?
Li2 Li5 2.81(2) . ?
Li2 Li7 2.860(19) . ?
Li2 Sn2 2.904(8) 3_656 ?
Li2 Sn2 2.904(8) 3_666 ?
Li2 Li3 3.323(16) 3_666 ?
Li2 Li3 3.323(16) 3_656 ?
Li2 Li4 3.372(18) . ?
Li3 Sn3 2.828(15) 1_554 ?
Li3 Sn3 2.843(9) 3_656 ?
Li3 Sn3 2.843(9) 3_666 ?
Li3 Li5 2.850(18) . ?
Li3 Li7 2.88(2) 1_554 ?
Li3 Li7 2.915(14) 3_666 ?
Li3 Li7 2.915(14) 3_656 ?
Li3 Li6 3.27(2) . ?
Li3 Li2 3.323(16) 3_666 ?
Li3 Li2 3.323(16) 3_656 ?
Li4 Li1 2.812(16) 1_455 ?
Li4 Li5 2.820(17) . ?
Li4 Li4 2.862(13) 3_556 ?
Li4 Li4 2.862(13) 3_566 ?
Li4 Sn2 2.908(7) 3_666 ?
Li4 Sn2 2.908(7) 3_656 ?
Li4 Li7 2.92(2) . ?
Li4 Sn1 2.942(12) 1_455 ?
Li4 Sn1 3.271(9) 3_656 ?
Li4 Sn1 3.271(9) 3_666 ?
Li4 Sn2 3.283(12) 1_455 ?
Li5 Li2 2.779(10) 3_666 ?
Li5 Li2 2.779(10) 3_656 ?
Li5 Li6 2.937(18) . ?
Li5 Sn1 2.949(8) 3_656 ?
Li5 Sn1 2.949(8) 3_666 ?
Li5 Sn2 3.332(10) 3_666 ?
Li5 Sn2 3.332(10) 3_656 ?
Li5 Li1 3.439(18) 1_455 ?
Li6 Li1 2.791(14) 1_455 ?
Li6 Li6 2.850(14) 3 ?
Li6 Li6 2.850(14) 3_565 ?
Li6 Sn3 2.910(7) 3_666 ?
Li6 Sn3 2.910(7) 3_656 ?
Li6 Sn1 2.933(13) 1_454 ?
Li6 Li7 2.999(19) 1_554 ?
Li6 Sn3 3.267(12) 1_454 ?
Li6 Sn1 3.271(9) 3_666 ?
Li6 Sn1 3.271(9) 3_656 ?
Li7 Li1 2.847(12) 3_656 ?
Li7 Li1 2.847(11) 3_666 ?
Li7 Li3 2.88(2) 1_556 ?
Li7 Li3 2.915(15) 3_666 ?
Li7 Li3 2.915(14) 3_656 ?
Li7 Li6 2.999(19) 1_556 ?
Li7 Sn1 3.264(17) 1_455 ?
Li7 Sn2 3.268(11) 3_656 ?
Li7 Sn2 3.268(11) 3_666 ?
